data_7026812
loop_
_publ_author_name
'Elbjeirami, Oussama'
'Rashdan, Maher D.'
'Nesterov, Vladimir'
'Rawashdeh-Omary, Manal A'

_publ_section_title
;
 Structure and luminescence properties of a well-known macrometallocyclic
 trinuclear Au(I) complex and its adduct with a perfluorinated fluorophore
 showing cooperative anisotropic supramolecular interactions.
;
_journal_issue 40
_journal_name_full 'Dalton transactions (Cambridge, England : 2003)'
_journal_page_first 9465
_journal_page_last 9468
_journal_paper_doi 10.1039/c0dt00736f
_journal_volume 39
_journal_year 2010
_chemical_formula_moiety 'C30 H27 Au3 N6'
_chemical_formula_sum 'C30 H27 Au3 N6'
_chemical_formula_weight 1062.48
_chemical_name_systematic
;
?
;
_space_group_IT_number 15
_symmetry_cell_setting monoclinic
_symmetry_space_group_name_Hall '-C 2yc'
_symmetry_space_group_name_H-M 'C 1 2/c 1'
_atom_sites_solution_hydrogens geom
_atom_sites_solution_primary direct
_atom_sites_solution_secondary difmap
_audit_creation_method SHELXL-97
_cell_angle_alpha 90.00
_cell_angle_beta 101.5420(10)
_cell_angle_gamma 90.00
_cell_formula_units_Z 8
_cell_length_a 14.3218(11)
_cell_length_b 15.3777(12)
_cell_length_c 26.223(2)
_cell_measurement_reflns_used 9954
_cell_measurement_temperature 296(2)
_cell_measurement_theta_max 27.13
_cell_measurement_theta_min 2.34
_cell_volume 5658.5(8)
_computing_cell_refinement 'APEX2 (Bruker-AXS, 2007)'
_computing_data_collection 'APEX2 (Bruker-AXS, 2007)'
_computing_data_reduction 'APEX2 (Bruker-AXS, 2007)'
_computing_molecular_graphics SHELXTL
_computing_publication_material SHELXTL
_computing_structure_refinement 'SHELXL-97 (Sheldrick, 2008)'
_computing_structure_solution 'SHELXS-97 (Sheldrick, 2008)'
_diffrn_ambient_temperature 296(2)
_diffrn_measured_fraction_theta_full 0.996
_diffrn_measured_fraction_theta_max 0.996
_diffrn_measurement_device_type 'Bruker SMART APEX II CCD'
_diffrn_measurement_method '\w scans'
_diffrn_radiation_monochromator graphite
_diffrn_radiation_source 'fine-focus sealed tube'
_diffrn_radiation_type MoK\a
_diffrn_radiation_wavelength 0.71073
_diffrn_reflns_av_R_equivalents 0.0442
_diffrn_reflns_av_sigmaI/netI 0.0302
_diffrn_reflns_limit_h_max 18
_diffrn_reflns_limit_h_min -18
_diffrn_reflns_limit_k_max 19
_diffrn_reflns_limit_k_min -19
_diffrn_reflns_limit_l_max 33
_diffrn_reflns_limit_l_min -33
_diffrn_reflns_number 34634
_diffrn_reflns_theta_full 27.17
_diffrn_reflns_theta_max 27.17
_diffrn_reflns_theta_min 2.22
_exptl_absorpt_coefficient_mu 15.549
_exptl_absorpt_correction_T_max 0.0832
_exptl_absorpt_correction_T_min 0.0603
_exptl_absorpt_correction_type multi-scan
_exptl_absorpt_process_details SADABS
_exptl_crystal_colour colourless
_exptl_crystal_density_diffrn 2.494
_exptl_crystal_density_method 'not measured'
_exptl_crystal_description block
_exptl_crystal_F_000 3888
_exptl_crystal_size_max 0.41
_exptl_crystal_size_mid 0.37
_exptl_crystal_size_min 0.32
_refine_diff_density_max 1.073
_refine_diff_density_min -1.006
_refine_diff_density_rms 0.120
_refine_ls_extinction_method none
_refine_ls_goodness_of_fit_ref 1.014
_refine_ls_hydrogen_treatment constr
_refine_ls_matrix_type full
_refine_ls_number_parameters 352
_refine_ls_number_reflns 6282
_refine_ls_number_restraints 0
_refine_ls_restrained_S_all 1.014
_refine_ls_R_factor_all 0.0351
_refine_ls_R_factor_gt 0.0259
_refine_ls_shift/su_max 0.002
_refine_ls_shift/su_mean 0.000
_refine_ls_structure_factor_coef Fsqd
_refine_ls_weighting_details 'calc w=1/[\s^2^(Fo^2^)+(0.0300P)^2^+4.0000P] where P=(Fo^2^+2Fc^2^)/3'
_refine_ls_weighting_scheme calc
_refine_ls_wR_factor_gt 0.0616
_refine_ls_wR_factor_ref 0.0664
_reflns_number_gt 5323
_reflns_number_total 6282
_reflns_threshold_expression >2sigma(I)
_cod_data_source_file c0dt00736f.txt
_cod_data_source_block str0052
_cod_depositor_comments
;
The following automatic conversions were performed:

'_symmetry_cell_setting' value 'Monoclinic' changed to 'monoclinic'
according to /home/saulius/struct/CIF-dictionaries/cif_core.dic
dictionary named 'cif_core.dic' version 2.4.2 from
2011-04-26.

'_exptl_absorpt_correction_type' value 'Multi-scan'
changed to 'multi-scan' according to
/home/saulius/struct/CIF-dictionaries/cif_core.dic dictionary named
'cif_core.dic' version 2.4.2 from 2011-04-26.

Automatic conversion script
Id: cif_fix_values 1891 2012-01-12 08:04:46Z andrius 
;
_cod_original_sg_symbol_H-M 'C 2/c'
_cod_database_code 7026812

loop_
_symmetry_equiv_pos_as_xyz
'x, y, z'
'-x, y, -z+1/2'
'x+1/2, y+1/2, z'
'-x+1/2, y+1/2, -z+1/2'
'-x, -y, -z'
'x, -y, z-1/2'
'-x+1/2, -y+1/2, -z'
'x+1/2, -y+1/2, z-1/2'

loop_
_atom_site_label
_atom_site_type_symbol
_atom_site_fract_x
_atom_site_fract_y
_atom_site_fract_z
_atom_site_U_iso_or_equiv
_atom_site_adp_type
_atom_site_occupancy
_atom_site_symmetry_multiplicity
_atom_site_calc_flag
_atom_site_refinement_flags
Au1 Au 0.380739(15) 0.594848(14) 0.315309(9) 0.04620(7) Uani 1 1 d .
Au2 Au 0.388733(14) 0.562162(13) 0.185981(8) 0.04217(6) Uani 1 1 d .
Au3 Au 0.373441(15) 0.771115(14) 0.232307(9) 0.04750(7) Uani 1 1 d .
N1 N 0.3792(3) 0.7203(3) 0.3412(2) 0.0526(12) Uani 1 1 d .
N2 N 0.3672(3) 0.8607(3) 0.3351(2) 0.0534(12) Uani 1 1 d .
N3 N 0.3662(3) 0.3977(3) 0.3076(2) 0.0497(11) Uani 1 1 d .
N4 N 0.3827(3) 0.4612(3) 0.23561(18) 0.0433(10) Uani 1 1 d .
N5 N 0.3833(3) 0.6674(3) 0.08813(19) 0.0497(11) Uani 1 1 d .
N6 N 0.3707(3) 0.7468(3) 0.15538(19) 0.0468(11) Uani 1 1 d .
C1 C 0.3738(4) 0.7864(4) 0.3081(2) 0.0490(13) Uani 1 1 d .
C2 C 0.3761(5) 0.7534(5) 0.3900(3) 0.0630(17) Uani 1 1 d .
H2A H 0.3780 0.7212 0.4202 0.076 Uiso 1 1 calc R
C3 C 0.3697(5) 0.8405(5) 0.3859(3) 0.0689(19) Uani 1 1 d .
H3A H 0.3673 0.8795 0.4127 0.083 Uiso 1 1 calc R
C4 C 0.3557(5) 0.9490(4) 0.3130(3) 0.0653(18) Uani 1 1 d .
H4A H 0.3076 0.9789 0.3277 0.078 Uiso 1 1 calc R
H4B H 0.3315 0.9440 0.2758 0.078 Uiso 1 1 calc R
C5 C 0.4430(4) 1.0040(4) 0.3213(2) 0.0526(14) Uani 1 1 d .
C6 C 0.5293(5) 0.9726(4) 0.3139(3) 0.071(2) Uani 1 1 d .
H6A H 0.5350 0.9138 0.3069 0.085 Uiso 1 1 calc R
C7 C 0.6074(5) 1.0257(5) 0.3166(3) 0.072(2) Uani 1 1 d .
H7A H 0.6650 1.0027 0.3117 0.086 Uiso 1 1 calc R
C8 C 0.5999(5) 1.1123(5) 0.3266(3) 0.0673(18) Uani 1 1 d .
H8A H 0.6521 1.1488 0.3279 0.081 Uiso 1 1 calc R
C9 C 0.5160(6) 1.1449(4) 0.3347(3) 0.0730(19) Uani 1 1 d .
H9A H 0.5111 1.2037 0.3420 0.088 Uiso 1 1 calc R
C10 C 0.4389(5) 1.0921(4) 0.3322(3) 0.0623(17) Uani 1 1 d .
H10A H 0.3821 1.1156 0.3380 0.075 Uiso 1 1 calc R
C11 C 0.3765(4) 0.4760(3) 0.2847(2) 0.0444(12) Uani 1 1 d .
C12 C 0.3660(4) 0.3326(4) 0.2719(3) 0.0566(15) Uani 1 1 d .
H12A H 0.3588 0.2734 0.2771 0.068 Uiso 1 1 calc R
C13 C 0.3783(4) 0.3718(4) 0.2273(2) 0.0551(14) Uani 1 1 d .
H13A H 0.3829 0.3437 0.1965 0.066 Uiso 1 1 calc R
C14 C 0.3553(5) 0.3843(4) 0.3606(3) 0.0596(16) Uani 1 1 d .
H14A H 0.3014 0.3460 0.3604 0.071 Uiso 1 1 calc R
H14B H 0.3409 0.4396 0.3750 0.071 Uiso 1 1 calc R
C15 C 0.4419(4) 0.3456(4) 0.3958(2) 0.0495(13) Uani 1 1 d .
C16 C 0.4313(5) 0.2803(4) 0.4305(3) 0.0656(18) Uani 1 1 d .
H16A H 0.3705 0.2608 0.4322 0.079 Uiso 1 1 calc R
C17 C 0.5094(7) 0.2439(6) 0.4628(3) 0.083(2) Uani 1 1 d .
H17A H 0.5012 0.2001 0.4860 0.100 Uiso 1 1 calc R
C18 C 0.5986(6) 0.2723(6) 0.4606(3) 0.081(2) Uani 1 1 d .
H18A H 0.6514 0.2483 0.4825 0.098 Uiso 1 1 calc R
C19 C 0.6107(5) 0.3367(5) 0.4258(3) 0.074(2) Uani 1 1 d .
H19A H 0.6717 0.3554 0.4238 0.088 Uiso 1 1 calc R
C20 C 0.5329(5) 0.3730(4) 0.3942(3) 0.0596(16) Uani 1 1 d .
H20A H 0.5415 0.4170 0.3713 0.072 Uiso 1 1 calc R
C21 C 0.3826(4) 0.6645(4) 0.1396(2) 0.0436(12) Uani 1 1 d .
C22 C 0.3706(5) 0.7516(4) 0.0704(3) 0.0597(16) Uani 1 1 d .
H22A H 0.3673 0.7709 0.0365 0.072 Uiso 1 1 calc R
C23 C 0.3639(5) 0.8005(4) 0.1122(3) 0.0598(16) Uani 1 1 d .
H23A H 0.3559 0.8605 0.1121 0.072 Uiso 1 1 calc R
C24 C 0.3988(5) 0.5938(4) 0.0558(3) 0.0581(15) Uani 1 1 d .
H24A H 0.4329 0.5489 0.0781 0.070 Uiso 1 1 calc R
H24B H 0.4391 0.6125 0.0322 0.070 Uiso 1 1 calc R
C25 C 0.3094(5) 0.5555(4) 0.0246(2) 0.0569(15) Uani 1 1 d .
C26 C 0.3155(7) 0.5058(5) -0.0190(3) 0.079(2) Uani 1 1 d .
H26A H 0.3742 0.4994 -0.0285 0.095 Uiso 1 1 calc R
C27 C 0.2384(8) 0.4670(6) -0.0477(3) 0.094(3) Uani 1 1 d .
H27A H 0.2448 0.4327 -0.0760 0.113 Uiso 1 1 calc R
C28 C 0.1517(8) 0.4777(6) -0.0356(4) 0.099(3) Uani 1 1 d .
H28A H 0.0982 0.4527 -0.0564 0.119 Uiso 1 1 calc R
C29 C 0.1430(7) 0.5256(6) 0.0076(4) 0.097(3) Uani 1 1 d .
H29A H 0.0839 0.5314 0.0168 0.117 Uiso 1 1 calc R
C30 C 0.2217(6) 0.5646(5) 0.0367(3) 0.0712(19) Uani 1 1 d .
H30A H 0.2153 0.5981 0.0654 0.085 Uiso 1 1 calc R

loop_
_atom_site_aniso_label
_atom_site_aniso_U_11
_atom_site_aniso_U_22
_atom_site_aniso_U_33
_atom_site_aniso_U_23
_atom_site_aniso_U_13
_atom_site_aniso_U_12
Au1 0.04064(12) 0.04328(13) 0.05617(14) -0.00325(9) 0.01326(9) -0.00297(9)
Au2 0.03820(11) 0.03770(12) 0.04993(12) 0.00177(8) 0.00716(8) 0.00117(8)
Au3 0.04539(12) 0.03847(12) 0.05982(14) -0.00496(9) 0.01338(10) -0.00093(9)
N1 0.050(3) 0.049(3) 0.060(3) -0.007(2) 0.014(2) -0.007(2)
N2 0.045(3) 0.051(3) 0.065(3) -0.017(2) 0.013(2) 0.000(2)
N3 0.045(3) 0.046(3) 0.061(3) 0.008(2) 0.017(2) 0.003(2)
N4 0.031(2) 0.046(3) 0.052(3) -0.001(2) 0.0060(19) -0.0012(18)
N5 0.050(3) 0.047(3) 0.056(3) 0.002(2) 0.018(2) 0.001(2)
N6 0.045(2) 0.039(2) 0.059(3) 0.003(2) 0.016(2) 0.004(2)
C1 0.037(3) 0.048(3) 0.062(4) -0.013(3) 0.011(2) -0.002(2)
C2 0.065(4) 0.069(4) 0.058(4) -0.011(3) 0.021(3) -0.007(3)
C3 0.061(4) 0.069(5) 0.077(5) -0.032(4) 0.016(3) -0.004(3)
C4 0.055(4) 0.049(4) 0.084(5) -0.014(3) -0.005(3) 0.012(3)
C5 0.049(3) 0.043(3) 0.060(3) -0.009(3) -0.002(3) 0.008(3)
C6 0.050(4) 0.051(4) 0.104(6) -0.025(4) -0.002(3) 0.016(3)
C7 0.051(4) 0.077(5) 0.083(5) -0.013(4) 0.002(3) 0.014(3)
C8 0.070(5) 0.064(4) 0.064(4) 0.002(3) 0.005(3) -0.009(4)
C9 0.081(5) 0.041(4) 0.095(5) -0.005(3) 0.012(4) 0.003(3)
C10 0.070(4) 0.043(3) 0.076(4) -0.010(3) 0.019(3) 0.015(3)
C11 0.033(3) 0.037(3) 0.062(3) 0.003(2) 0.006(2) 0.000(2)
C12 0.049(3) 0.046(3) 0.073(4) 0.001(3) 0.008(3) 0.003(3)
C13 0.057(4) 0.050(3) 0.056(4) -0.005(3) 0.004(3) 0.002(3)
C14 0.062(4) 0.057(4) 0.069(4) 0.013(3) 0.034(3) 0.002(3)
C15 0.060(4) 0.041(3) 0.052(3) -0.001(2) 0.024(3) 0.002(3)
C16 0.072(4) 0.064(4) 0.070(4) 0.015(3) 0.035(4) 0.008(3)
C17 0.109(7) 0.079(5) 0.068(5) 0.025(4) 0.034(5) 0.022(5)
C18 0.074(5) 0.103(6) 0.064(5) 0.002(4) 0.005(4) 0.018(5)
C19 0.064(4) 0.083(5) 0.073(5) -0.012(4) 0.011(4) -0.017(4)
C20 0.064(4) 0.049(3) 0.070(4) -0.001(3) 0.022(3) -0.012(3)
C21 0.039(3) 0.043(3) 0.049(3) -0.002(2) 0.008(2) -0.003(2)
C22 0.070(4) 0.060(4) 0.055(4) 0.014(3) 0.025(3) 0.004(3)
C23 0.060(4) 0.041(3) 0.082(5) 0.018(3) 0.025(3) 0.003(3)
C24 0.067(4) 0.053(4) 0.057(4) -0.001(3) 0.018(3) 0.010(3)
C25 0.078(4) 0.041(3) 0.051(3) 0.014(3) 0.010(3) 0.003(3)
C26 0.099(6) 0.074(5) 0.063(4) -0.009(4) 0.015(4) 0.002(4)
C27 0.122(8) 0.075(6) 0.075(5) -0.007(4) -0.002(6) -0.002(6)
C28 0.117(8) 0.068(5) 0.095(7) 0.000(5) -0.019(6) -0.029(5)
C29 0.083(6) 0.090(6) 0.115(7) 0.004(6) 0.008(5) -0.025(5)
C30 0.078(5) 0.063(4) 0.072(5) 0.002(3) 0.014(4) -0.012(4)

loop_
_atom_type_symbol
_atom_type_description
_atom_type_scat_dispersion_real
_atom_type_scat_dispersion_imag
_atom_type_scat_source
C C 0.0033 0.0016 'International Tables Vol C Tables 4.2.6.8 and 6.1.1.4'
H H 0.0000 0.0000 'International Tables Vol C Tables 4.2.6.8 and 6.1.1.4'
N N 0.0061 0.0033 'International Tables Vol C Tables 4.2.6.8 and 6.1.1.4'
Au Au -2.0133 8.8022 'International Tables Vol C Tables 4.2.6.8 and 6.1.1.4'

loop_
_geom_angle_atom_site_label_1
_geom_angle_atom_site_label_2
_geom_angle_atom_site_label_3
_geom_angle
_geom_angle_site_symmetry_3
C11 Au1 N1 175.5(2) .
C11 Au1 Au2 78.97(15) 2_655
N1 Au1 Au2 102.77(14) 2_655
C21 Au2 N4 174.23(19) .
C21 Au2 Au1 78.29(15) 2_655
N4 Au2 Au1 106.80(11) 2_655
C1 Au3 N6 176.1(2) .
C1 N1 C2 108.3(5) .
C1 N1 Au1 120.5(4) .
C2 N1 Au1 131.1(5) .
C1 N2 C3 109.1(6) .
C1 N2 C4 125.7(6) .
C3 N2 C4 125.1(5) .
C11 N3 C12 109.1(5) .
C11 N3 C14 126.3(5) .
C12 N3 C14 124.6(5) .
C11 N4 C13 108.1(5) .
C11 N4 Au2 120.5(4) .
C13 N4 Au2 131.2(4) .
C21 N5 C22 110.0(5) .
C21 N5 C24 125.9(5) .
C22 N5 C24 124.1(5) .
C21 N6 C23 107.4(5) .
C21 N6 Au3 119.6(4) .
C23 N6 Au3 132.9(4) .
N1 C1 N2 107.7(5) .
N1 C1 Au3 123.2(4) .
N2 C1 Au3 129.1(5) .
C3 C2 N1 107.8(6) .
C3 C2 H2A 126.1 .
N1 C2 H2A 126.1 .
C2 C3 N2 107.1(6) .
C2 C3 H3A 126.4 .
N2 C3 H3A 126.4 .
N2 C4 C5 116.2(5) .
N2 C4 H4A 108.2 .
C5 C4 H4A 108.2 .
N2 C4 H4B 108.2 .
C5 C4 H4B 108.2 .
H4A C4 H4B 107.4 .
C6 C5 C10 116.6(6) .
C6 C5 C4 122.1(6) .
C10 C5 C4 121.1(6) .
C7 C6 C5 121.9(6) .
C7 C6 H6A 119.0 .
C5 C6 H6A 119.0 .
C8 C7 C6 119.6(7) .
C8 C7 H7A 120.2 .
C6 C7 H7A 120.2 .
C9 C8 C7 119.7(7) .
C9 C8 H8A 120.1 .
C7 C8 H8A 120.1 .
C8 C9 C10 120.5(6) .
C8 C9 H9A 119.8 .
C10 C9 H9A 119.8 .
C9 C10 C5 121.6(6) .
C9 C10 H10A 119.2 .
C5 C10 H10A 119.2 .
N4 C11 N3 108.0(5) .
N4 C11 Au1 123.1(4) .
N3 C11 Au1 128.9(4) .
C13 C12 N3 106.4(5) .
C13 C12 H12A 126.8 .
N3 C12 H12A 126.8 .
C12 C13 N4 108.2(5) .
C12 C13 H13A 125.9 .
N4 C13 H13A 125.9 .
N3 C14 C15 114.3(5) .
N3 C14 H14A 108.7 .
C15 C14 H14A 108.7 .
N3 C14 H14B 108.7 .
C15 C14 H14B 108.7 .
H14A C14 H14B 107.6 .
C20 C15 C16 118.1(6) .
C20 C15 C14 121.8(5) .
C16 C15 C14 120.1(6) .
C17 C16 C15 121.0(7) .
C17 C16 H16A 119.5 .
C15 C16 H16A 119.5 .
C18 C17 C16 119.7(7) .
C18 C17 H17A 120.1 .
C16 C17 H17A 120.1 .
C17 C18 C19 120.0(7) .
C17 C18 H18A 120.0 .
C19 C18 H18A 120.0 .
C20 C19 C18 119.9(7) .
C20 C19 H19A 120.1 .
C18 C19 H19A 120.1 .
C19 C20 C15 121.2(6) .
C19 C20 H20A 119.4 .
C15 C20 H20A 119.4 .
N5 C21 N6 107.5(5) .
N5 C21 Au2 129.1(4) .
N6 C21 Au2 123.3(4) .
C23 C22 N5 106.1(5) .
C23 C22 H22A 127.0 .
N5 C22 H22A 127.0 .
C22 C23 N6 109.1(5) .
C22 C23 H23A 125.5 .
N6 C23 H23A 125.5 .
N5 C24 C25 114.2(5) .
N5 C24 H24A 108.7 .
C25 C24 H24A 108.7 .
N5 C24 H24B 108.7 .
C25 C24 H24B 108.7 .
H24A C24 H24B 107.6 .
C30 C25 C26 117.4(7) .
C30 C25 C24 124.0(6) .
C26 C25 C24 118.6(7) .
C27 C26 C25 121.6(9) .
C27 C26 H26A 119.2 .
C25 C26 H26A 119.2 .
C26 C27 C28 120.3(9) .
C26 C27 H27A 119.9 .
C28 C27 H27A 119.9 .
C27 C28 C29 119.8(9) .
C27 C28 H28A 120.1 .
C29 C28 H28A 120.1 .
C30 C29 C28 119.6(10) .
C30 C29 H29A 120.2 .
C28 C29 H29A 120.2 .
C25 C30 C29 121.3(8) .
C25 C30 H30A 119.4 .
C29 C30 H30A 119.4 .

loop_
_geom_bond_atom_site_label_1
_geom_bond_atom_site_label_2
_geom_bond_distance
_geom_bond_site_symmetry_2
Au1 C11 1.992(5) .
Au1 N1 2.047(5) .
Au1 Au2 3.3464(4) 2_655
Au2 C21 1.980(6) .
Au2 N4 2.039(5) .
Au2 Au1 3.3465(4) 2_655
Au3 C1 2.000(6) .
Au3 N6 2.044(5) .
N1 C1 1.330(8) .
N1 C2 1.386(8) .
N2 C1 1.357(7) .
N2 C3 1.361(9) .
N2 C4 1.473(8) .
N3 C11 1.367(7) .
N3 C12 1.370(8) .
N3 C14 1.443(8) .
N4 C11 1.326(7) .
N4 C13 1.392(8) .
N5 C21 1.353(7) .
N5 C22 1.375(8) .
N5 C24 1.457(7) .
N6 C21 1.353(7) .
N6 C23 1.389(8) .
C2 C3 1.344(10) .
C2 H2A 0.9300 .
C3 H3A 0.9300 .
C4 C5 1.490(9) .
C4 H4A 0.9700 .
C4 H4B 0.9700 .
C5 C6 1.376(9) .
C5 C10 1.388(8) .
C6 C7 1.375(10) .
C6 H6A 0.9300 .
C7 C8 1.366(10) .
C7 H7A 0.9300 .
C8 C9 1.357(10) .
C8 H8A 0.9300 .
C9 C10 1.362(10) .
C9 H9A 0.9300 .
C10 H10A 0.9300 .
C12 C13 1.357(9) .
C12 H12A 0.9300 .
C13 H13A 0.9300 .
C14 C15 1.512(9) .
C14 H14A 0.9700 .
C14 H14B 0.9700 .
C15 C20 1.378(8) .
C15 C16 1.384(8) .
C16 C17 1.379(11) .
C16 H16A 0.9300 .
C17 C18 1.363(12) .
C17 H17A 0.9300 .
C18 C19 1.381(11) .
C18 H18A 0.9300 .
C19 C20 1.367(10) .
C19 H19A 0.9300 .
C20 H20A 0.9300 .
C22 C23 1.347(9) .
C22 H22A 0.9300 .
C23 H23A 0.9300 .
C24 C25 1.496(9) .
C24 H24A 0.9700 .
C24 H24B 0.9700 .
C25 C30 1.363(10) .
C25 C26 1.393(10) .
C26 C27 1.345(12) .
C26 H26A 0.9300 .
C27 C28 1.352(14) .
C27 H27A 0.9300 .
C28 C29 1.377(14) .
C28 H28A 0.9300 .
C29 C30 1.369(11) .
C29 H29A 0.9300 .
C30 H30A 0.9300 .

loop_
_geom_torsion_atom_site_label_1
_geom_torsion_atom_site_label_2
_geom_torsion_atom_site_label_3
_geom_torsion_atom_site_label_4
_geom_torsion
_geom_torsion_site_symmetry_1
Au2 Au1 N1 C1 84.9(4) 2_655
Au2 Au1 N1 C2 -100.5(5) 2_655
Au1 Au2 N4 C11 96.6(4) 2_655
Au1 Au2 N4 C13 -87.6(5) 2_655
C2 N1 C1 N2 0.0(6) .
Au1 N1 C1 N2 175.7(3) .
C2 N1 C1 Au3 -178.9(4) .
Au1 N1 C1 Au3 -3.2(6) .
C3 N2 C1 N1 0.7(7) .
C4 N2 C1 N1 -177.2(5) .
C3 N2 C1 Au3 179.5(4) .
C4 N2 C1 Au3 1.6(8) .
C1 N1 C2 C3 -0.6(7) .
Au1 N1 C2 C3 -175.8(5) .
N1 C2 C3 N2 1.0(8) .
C1 N2 C3 C2 -1.1(7) .
C4 N2 C3 C2 176.8(6) .
C1 N2 C4 C5 -102.2(7) .
C3 N2 C4 C5 80.3(8) .
N2 C4 C5 C6 45.2(10) .
N2 C4 C5 C10 -140.9(6) .
C10 C5 C6 C7 -0.7(11) .
C4 C5 C6 C7 173.5(7) .
C5 C6 C7 C8 -0.4(12) .
C6 C7 C8 C9 1.1(11) .
C7 C8 C9 C10 -0.8(12) .
C8 C9 C10 C5 -0.2(12) .
C6 C5 C10 C9 1.0(11) .
C4 C5 C10 C9 -173.2(7) .
C13 N4 C11 N3 -1.3(6) .
Au2 N4 C11 N3 175.4(3) .
C13 N4 C11 Au1 179.4(4) .
Au2 N4 C11 Au1 -3.9(6) .
C12 N3 C11 N4 0.0(6) .
C14 N3 C11 N4 -178.9(5) .
C12 N3 C11 Au1 179.3(4) .
C14 N3 C11 Au1 0.3(8) .
Au2 Au1 C11 N4 -76.8(4) 2_655
Au2 Au1 C11 N3 104.1(5) 2_655
C11 N3 C12 C13 1.2(7) .
C14 N3 C12 C13 -179.8(6) .
N3 C12 C13 N4 -2.0(7) .
C11 N4 C13 C12 2.1(6) .
Au2 N4 C13 C12 -174.1(4) .
C11 N3 C14 C15 -107.8(6) .
C12 N3 C14 C15 73.5(8) .
N3 C14 C15 C20 42.3(8) .
N3 C14 C15 C16 -137.2(6) .
C20 C15 C16 C17 0.1(10) .
C14 C15 C16 C17 179.7(7) .
C15 C16 C17 C18 0.0(12) .
C16 C17 C18 C19 -0.7(13) .
C17 C18 C19 C20 1.2(12) .
C18 C19 C20 C15 -1.0(11) .
C16 C15 C20 C19 0.4(10) .
C14 C15 C20 C19 -179.1(6) .
C22 N5 C21 N6 -0.7(6) .
C24 N5 C21 N6 177.0(5) .
C22 N5 C21 Au2 175.5(4) .
C24 N5 C21 Au2 -6.8(8) .
C23 N6 C21 N5 0.1(6) .
Au3 N6 C21 N5 -176.5(3) .
C23 N6 C21 Au2 -176.4(4) .
Au3 N6 C21 Au2 7.0(6) .
Au1 Au2 C21 N5 83.1(5) 2_655
Au1 Au2 C21 N6 -101.2(4) 2_655
C21 N5 C22 C23 1.1(7) .
C24 N5 C22 C23 -176.6(6) .
N5 C22 C23 N6 -1.0(7) .
C21 N6 C23 C22 0.6(7) .
Au3 N6 C23 C22 176.6(4) .
C21 N5 C24 C25 99.0(7) .
C22 N5 C24 C25 -83.6(7) .
N5 C24 C25 C30 -22.0(9) .
N5 C24 C25 C26 159.2(6) .
C30 C25 C26 C27 -1.2(11) .
C24 C25 C26 C27 177.6(7) .
C25 C26 C27 C28 2.1(14) .
C26 C27 C28 C29 -2.7(15) .
C27 C28 C29 C30 2.4(14) .
C26 C25 C30 C29 0.9(11) .
C24 C25 C30 C29 -177.9(7) .
C28 C29 C30 C25 -1.5(13) .
